data_7719600
loop_
_publ_author_name
'Archer, Emma M.'
'Vigil, Correy R.'
'Galley, Shane S.'
'Jackson, Jessica A.'
'Shafer, Jenifer C.'

_publ_section_title
;
 Unveiling the interplay: comparing solvent extraction, structure, and
 stability constants in a phenanthroline diamide system with trivalent
 lanthanides.
;
_journal_issue 43
_journal_name_full 'Dalton transactions (Cambridge, England : 2003)'
_journal_page_first 16086
_journal_page_last 16094
_journal_paper_doi 10.1039/d5dt01636c
_journal_volume 54
_journal_year 2025
_chemical_formula_sum 'C21.7 H25.11 N7 O11.38 Yb'
_chemical_formula_weight 739.16
_space_group_crystal_system monoclinic
_space_group_IT_number 14
_space_group_name_Hall '-P 2ybc'
_space_group_name_H-M_alt 'P 1 21/c 1'
_atom_sites_solution_hydrogens geom
_audit_creation_method SHELXL-2018/3
_audit_update_record
;
2025-05-12 deposited with the CCDC.	2025-09-25 downloaded from the CCDC.
;
_cell_angle_alpha 90
_cell_angle_beta 99.410(2)
_cell_angle_gamma 90
_cell_formula_units_Z 4
_cell_length_a 9.8310(6)
_cell_length_b 17.5736(10)
_cell_length_c 15.1403(9)
_cell_measurement_reflns_used 9964
_cell_measurement_temperature 296(2)
_cell_measurement_theta_max 20.3139
_cell_measurement_theta_min 2.3073
_cell_volume 2580.5(3)
_computing_cell_refinement 'SAINT V8.40B (Bruker, 2020)'
_computing_data_collection 'Apex4 v2022.10-1 (Bruker, 2022)'
_computing_data_reduction 'SAINT V8.40B (Bruker, 2020)'
_computing_structure_refinement 'SHELXL-2018/3 (Sheldrick, 2018)'
_computing_structure_solution 'SHELXT 2014/5 (Sheldrick, 2014)'
_diffrn_ambient_temperature 296(2)
_diffrn_measured_fraction_theta_full 0.998
_diffrn_measured_fraction_theta_max 0.994
_diffrn_measurement_device_type 'Bruker D8 Venture'
_diffrn_radiation_type AgK\a
_diffrn_radiation_wavelength 0.56086
_diffrn_reflns_av_R_equivalents 0.0722
_diffrn_reflns_av_unetI/netI 0.0283
_diffrn_reflns_Laue_measured_fraction_full 0.998
_diffrn_reflns_Laue_measured_fraction_max 0.994
_diffrn_reflns_limit_h_max 12
_diffrn_reflns_limit_h_min -12
_diffrn_reflns_limit_k_max 21
_diffrn_reflns_limit_k_min -21
_diffrn_reflns_limit_l_max 18
_diffrn_reflns_limit_l_min -18
_diffrn_reflns_number 69462
_diffrn_reflns_point_group_measured_fraction_full 0.998
_diffrn_reflns_point_group_measured_fraction_max 0.994
_diffrn_reflns_theta_full 19.665
_diffrn_reflns_theta_max 20.351
_diffrn_reflns_theta_min 2.338
_exptl_absorpt_coefficient_mu 1.994
_exptl_absorpt_correction_T_max 0.7445
_exptl_absorpt_correction_T_min 0.6644
_exptl_absorpt_correction_type multi-scan
_exptl_crystal_colour yellow
_exptl_crystal_density_diffrn 1.903
_exptl_crystal_description block
_exptl_crystal_F_000 1461
_exptl_crystal_size_max 0.157
_exptl_crystal_size_mid 0.153
_exptl_crystal_size_min 0.096
_refine_diff_density_max 1.998
_refine_diff_density_min -0.565
_refine_diff_density_rms 0.109
_refine_ls_extinction_method none
_refine_ls_goodness_of_fit_ref 1.037
_refine_ls_hydrogen_treatment constr
_refine_ls_matrix_type full
_refine_ls_number_parameters 421
_refine_ls_number_reflns 5128
_refine_ls_number_restraints 48
_refine_ls_restrained_S_all 1.039
_refine_ls_R_factor_all 0.0287
_refine_ls_R_factor_gt 0.0267
_refine_ls_shift/su_max 0.003
_refine_ls_shift/su_mean 0.000
_refine_ls_structure_factor_coef Fsqd
_refine_ls_weighting_details 'w=1/[\s^2^(Fo^2^)+(0.0332P)^2^+5.8757P] where P=(Fo^2^+2Fc^2^)/3'
_refine_ls_weighting_scheme calc
_refine_ls_wR_factor_gt 0.0666
_refine_ls_wR_factor_ref 0.0682
_reflns_Friedel_coverage 0.000
_reflns_number_gt 4773
_reflns_number_total 5128
_reflns_threshold_expression 'I > 2\s(I)'
_cod_data_source_file d5dt01636c8.cif
_cod_data_source_block ag_Yb_TEtDAPhen_a
_cod_depositor_comments 'Adding full bibliography for 7719600--7719609.cif.'
_cod_original_sg_symbol_H-M 'P 21/c'
_cod_original_formula_sum 'C21.70 H25.11 N7 O11.38 Yb'
_cod_database_code 7719600
_shelx_shelxl_version_number 2018/3
_shelx_space_group_comment
;
The symmetry employed for this shelxl refinement is uniquely defined
by the following loop, which should always be used as a source of
symmetry information in preference to the above space-group names.
They are only intended as comments.
;
_shelx_estimated_absorpt_t_min 0.745
_shelx_estimated_absorpt_t_max 0.832

loop_
_space_group_symop_operation_xyz
'x, y, z'
'-x, y+1/2, -z+1/2'
'-x, -y, -z'
'x, -y-1/2, z-1/2'

loop_
_atom_site_label
_atom_site_type_symbol
_atom_site_fract_x
_atom_site_fract_y
_atom_site_fract_z
_atom_site_U_iso_or_equiv
_atom_site_adp_type
_atom_site_occupancy
_atom_site_site_symmetry_order
_atom_site_calc_flag
_atom_site_refinement_flags_posn
_atom_site_refinement_flags_adp
_atom_site_refinement_flags_occupancy
_atom_site_disorder_assembly
_atom_site_disorder_group
Yb01 Yb 0.24423(2) 0.57422(2) 0.72222(2) 0.01699(6) Uani 1 1 d . . . . .
O1 O 0.4013(3) 0.48413(18) 0.78082(18) 0.0344(7) Uani 1 1 d . . . . .
O3 O 0.1876(2) 0.46862(14) 0.62427(16) 0.0233(5) Uani 1 1 d . . . . .
O4 O 0.0145(3) 0.54073(15) 0.63655(17) 0.0269(5) Uani 1 1 d . . . . .
O5 O -0.0211(3) 0.43183(15) 0.5672(2) 0.0352(7) Uani 1 1 d . . . . .
O6 O 0.1194(3) 0.49243(16) 0.80683(17) 0.0345(6) Uani 1 1 d . . . . .
O7 O 0.2050(3) 0.59379(16) 0.87057(18) 0.0366(7) Uani 1 1 d . . . . .
O8 O 0.0838(4) 0.5200(2) 0.94145(19) 0.0488(8) Uani 1 1 d . . . . .
N6 N 0.6208(4) 0.4511(2) 0.8301(2) 0.0409(9) Uani 1 1 d . . . . .
N2 N -0.0868(3) 0.72690(17) 0.61936(19) 0.0216(6) Uani 1 1 d . . . . .
N3 N 0.1341(3) 0.53508(19) 0.8751(2) 0.0287(7) Uani 1 1 d . . . . .
N4 N 0.2351(3) 0.64945(15) 0.58577(17) 0.0170(5) Uani 1 1 d . . . . .
N5 N 0.4478(3) 0.56059(16) 0.64705(18) 0.0180(6) Uani 1 1 d . . . . .
N006 N 0.0570(3) 0.47883(17) 0.60796(19) 0.0231(6) Uani 1 1 d . . . . .
C9 C 0.1294(4) 0.7458(2) 0.4868(2) 0.0234(7) Uani 1 1 d . . . . .
H9 H 0.061038 0.782552 0.473814 0.028 Uiso 1 1 calc R U . . .
C10 C 0.1340(3) 0.69944(18) 0.5627(2) 0.0193(7) Uani 1 1 d . . . . .
C12 C 0.3348(3) 0.64319(18) 0.5348(2) 0.0182(6) Uani 1 1 d . . . . .
C13 C 0.4512(3) 0.59616(18) 0.5687(2) 0.0171(6) Uani 1 1 d . . . . .
C15 C 0.5255(4) 0.4833(2) 0.7705(2) 0.0276(8) Uani 1 1 d . . . . .
C19 C 0.5706(5) 0.4077(4) 0.9039(3) 0.0601(17) Uani 1 1 d . . . . .
H19A H 0.646476 0.401497 0.953054 0.072 Uiso 1 1 calc R U . . .
H19B H 0.499713 0.437281 0.925680 0.072 Uiso 1 1 calc R U . . .
C21 C 0.0417(4) 0.70145(19) 0.6341(2) 0.0201(7) Uani 1 1 d . . . . .
C22 C -0.1649(4) 0.7502(2) 0.5320(2) 0.0270(8) Uani 1 1 d . . . . .
H22A H -0.256461 0.728138 0.525075 0.032 Uiso 1 1 calc R U . . .
H22B H -0.119482 0.729833 0.484798 0.032 Uiso 1 1 calc R U . . .
C23 C -0.1779(4) 0.8358(2) 0.5208(3) 0.0344(9) Uani 1 1 d . . . . .
H23A H -0.087683 0.858082 0.526781 0.052 Uiso 1 1 calc R U . . .
H23B H -0.225796 0.856244 0.565868 0.052 Uiso 1 1 calc R U . . .
H23C H -0.228519 0.847359 0.462565 0.052 Uiso 1 1 calc R U . . .
C24 C -0.1652(4) 0.7239(2) 0.6950(2) 0.0260(7) Uani 1 1 d . . . . .
H24A H -0.145439 0.676154 0.726646 0.031 Uiso 1 1 calc R U . . .
H24B H -0.263017 0.725016 0.671472 0.031 Uiso 1 1 calc R U . . .
C25 C -0.1314(4) 0.7889(2) 0.7606(3) 0.0331(9) Uani 1 1 d . . . . .
H25A H -0.144145 0.836379 0.729043 0.050 Uiso 1 1 calc R U . . .
H25B H -0.037285 0.784594 0.789606 0.050 Uiso 1 1 calc R U . . .
H25C H -0.191271 0.786781 0.804636 0.050 Uiso 1 1 calc R U . . .
O2 O 0.0951(3) 0.67749(14) 0.71026(16) 0.0239(5) Uani 1 1 d . . . . .
C2 C 0.6722(4) 0.5106(2) 0.6422(2) 0.0228(7) Uani 1 1 d . . . . .
H2 H 0.746059 0.480828 0.668508 0.027 Uiso 1 1 calc R U . . .
C3 C 0.6754(4) 0.54619(19) 0.5616(2) 0.0209(7) Uani 1 1 d . . . . .
H3 H 0.752046 0.540857 0.533326 0.025 Uiso 1 1 calc R U . . .
C4 C 0.5627(4) 0.59068(19) 0.5218(2) 0.0202(7) Uani 1 1 d . . . . .
C5 C 0.5552(4) 0.62962(19) 0.4377(2) 0.0222(7) Uani 1 1 d . . . . .
H5 H 0.626785 0.624427 0.404919 0.027 Uiso 1 1 calc R U . . .
C6 C 0.4456(4) 0.67370(19) 0.4057(2) 0.0229(7) Uani 1 1 d . . . . .
H6 H 0.442359 0.697704 0.350635 0.027 Uiso 1 1 calc R U . . .
C7 C 0.3341(4) 0.68419(19) 0.4549(2) 0.0204(7) Uani 1 1 d . . . . .
C8 C 0.2262(4) 0.73652(19) 0.4317(2) 0.0236(7) Uani 1 1 d . . . . .
H8 H 0.220335 0.764801 0.379277 0.028 Uiso 1 1 calc R U . . .
C1 C 0.5558(3) 0.51976(19) 0.6844(2) 0.0194(7) Uani 1 1 d . . . . .
C17A C 0.7711(4) 0.4594(3) 0.8365(3) 0.0390(10) Uani 1 1 d . . . . .
H17A H 0.811121 0.471779 0.897626 0.047 Uiso 1 1 calc R U . . .
H17B H 0.790761 0.500980 0.798385 0.047 Uiso 1 1 calc R U . . .
C18A C 0.8365(4) 0.3870(3) 0.8084(3) 0.0428(11) Uani 1 1 d . . . . .
H18A H 0.805349 0.377943 0.745876 0.064 Uiso 1 1 calc R U . . .
H18B H 0.810567 0.344915 0.842556 0.064 Uiso 1 1 calc R U . . .
H18C H 0.935024 0.392301 0.819166 0.064 Uiso 1 1 calc R U . . .
C20 C 0.5164(7) 0.3349(5) 0.8775(6) 0.059(3) Uani 0.707(16) 1 d . . P . .
H20A H 0.490332 0.309396 0.928171 0.071 Uiso 0.707(16) 1 calc R U P . .
H20B H 0.585241 0.305530 0.854553 0.071 Uiso 0.707(16) 1 calc R U P . .
H20C H 0.437064 0.340641 0.831733 0.071 Uiso 0.707(16) 1 calc R U P . .
N1 N 0.5121(8) 0.6789(4) 0.7795(6) 0.0434(17) Uani 0.620(7) 1 d . U P A 1
O9 O 0.3904(11) 0.6758(5) 0.7686(6) 0.0310(19) Uani 0.620(7) 1 d . U P A 1
O10 O 0.6167(5) 0.6572(4) 0.8074(4) 0.0438(15) Uani 0.620(7) 1 d . U P A 1
O11 O 0.5089(9) 0.7347(4) 0.7176(6) 0.083(2) Uani 0.620(7) 1 d . U P A 1
N1B N 0.5080(9) 0.6621(5) 0.8251(7) 0.0191(19) Uani 0.380(7) 1 d . U P A 2
O9B O 0.3967(16) 0.6595(7) 0.7911(8) 0.021(3) Uani 0.380(7) 1 d . U P A 2
O10B O 0.5455(13) 0.6081(7) 0.8457(8) 0.071(3) Uani 0.380(7) 1 d . U P A 2
O11B O 0.6059(9) 0.7130(7) 0.8065(6) 0.048(3) Uani 0.380(7) 1 d . U P A 2
O10C O 0.5041(12) 0.6443(8) 0.9079(8) 0.082(4) Uani 0.380(7) 1 d . . P A 3

loop_
_atom_site_aniso_label
_atom_site_aniso_U_11
_atom_site_aniso_U_22
_atom_site_aniso_U_33
_atom_site_aniso_U_23
_atom_site_aniso_U_13
_atom_site_aniso_U_12
Yb01 0.01780(9) 0.02023(9) 0.01321(9) 0.00103(5) 0.00334(6) 0.00161(5)
O1 0.0201(13) 0.0543(18) 0.0311(14) 0.0218(13) 0.0110(11) 0.0124(12)
O3 0.0173(12) 0.0317(13) 0.0211(12) -0.0020(10) 0.0041(10) 0.0027(10)
O4 0.0217(13) 0.0277(13) 0.0308(14) 0.0019(11) 0.0035(11) 0.0033(10)
O5 0.0348(16) 0.0345(16) 0.0326(15) -0.0025(12) -0.0051(13) -0.0123(12)
O6 0.0457(17) 0.0382(15) 0.0216(13) -0.0021(11) 0.0113(12) -0.0143(13)
O7 0.061(2) 0.0299(14) 0.0205(13) -0.0028(11) 0.0108(13) -0.0077(14)
O8 0.055(2) 0.072(2) 0.0252(15) 0.0019(15) 0.0225(14) -0.0102(17)
N6 0.0238(17) 0.070(3) 0.0295(18) 0.0237(18) 0.0071(14) 0.0182(17)
N2 0.0212(15) 0.0223(14) 0.0211(14) -0.0015(11) 0.0023(12) 0.0032(12)
N3 0.0323(18) 0.0355(18) 0.0197(15) 0.0056(13) 0.0087(13) 0.0026(14)
N4 0.0172(14) 0.0186(13) 0.0150(13) -0.0015(10) 0.0019(11) 0.0001(11)
N5 0.0185(14) 0.0222(14) 0.0133(13) -0.0006(11) 0.0022(11) -0.0022(11)
N006 0.0204(15) 0.0285(16) 0.0196(14) 0.0025(12) 0.0011(11) -0.0040(12)
C9 0.0261(18) 0.0210(16) 0.0225(17) 0.0015(13) 0.0024(14) 0.0015(14)
C10 0.0199(17) 0.0179(15) 0.0195(16) -0.0011(12) 0.0012(13) -0.0007(13)
C12 0.0211(17) 0.0176(15) 0.0159(15) -0.0024(12) 0.0027(13) -0.0018(12)
C13 0.0186(16) 0.0154(15) 0.0173(15) -0.0032(12) 0.0033(13) -0.0041(12)
C15 0.0232(19) 0.039(2) 0.0208(17) 0.0086(15) 0.0039(14) 0.0076(16)
C19 0.039(3) 0.105(5) 0.038(3) 0.040(3) 0.011(2) 0.029(3)
C21 0.0214(17) 0.0181(16) 0.0205(16) -0.0007(13) 0.0026(13) 0.0013(13)
C22 0.0197(18) 0.034(2) 0.0253(18) -0.0012(15) -0.0021(14) -0.0026(15)
C23 0.034(2) 0.036(2) 0.031(2) 0.0064(17) -0.0013(17) 0.0096(17)
C24 0.0207(18) 0.0302(19) 0.0287(18) 0.0000(15) 0.0087(15) 0.0025(15)
C25 0.034(2) 0.039(2) 0.0264(19) -0.0060(16) 0.0064(16) 0.0028(17)
O2 0.0262(13) 0.0264(13) 0.0196(12) 0.0010(10) 0.0051(10) 0.0071(10)
C2 0.0193(17) 0.0279(18) 0.0207(16) -0.0022(14) 0.0021(13) -0.0004(14)
C3 0.0179(16) 0.0224(17) 0.0238(17) -0.0043(13) 0.0071(14) -0.0016(13)
C4 0.0215(17) 0.0193(15) 0.0202(16) -0.0043(13) 0.0046(14) -0.0041(13)
C5 0.0279(18) 0.0217(16) 0.0191(16) -0.0037(13) 0.0097(14) -0.0057(14)
C6 0.0291(19) 0.0221(17) 0.0186(16) 0.0013(13) 0.0071(14) -0.0023(14)
C7 0.0235(17) 0.0193(16) 0.0182(16) -0.0003(13) 0.0031(13) -0.0038(13)
C8 0.0287(19) 0.0208(17) 0.0209(17) 0.0045(13) 0.0025(14) -0.0008(14)
C1 0.0166(16) 0.0230(16) 0.0181(16) -0.0011(13) 0.0014(13) 0.0004(13)
C17A 0.021(2) 0.066(3) 0.028(2) 0.008(2) -0.0004(16) 0.0100(19)
C18A 0.025(2) 0.053(3) 0.051(3) 0.020(2) 0.0061(19) 0.0104(19)
C20 0.035(4) 0.071(6) 0.070(5) 0.038(4) 0.008(3) -0.011(3)
N1 0.043(3) 0.039(3) 0.050(4) -0.015(3) 0.015(3) -0.003(3)
O9 0.025(3) 0.030(3) 0.038(4) -0.008(3) 0.002(3) -0.001(2)
O10 0.029(3) 0.064(4) 0.039(3) -0.009(3) 0.007(2) 0.001(3)
O11 0.094(5) 0.071(4) 0.095(5) 0.008(4) 0.044(4) 0.010(4)
N1B 0.022(4) 0.013(3) 0.020(4) 0.003(3) -0.003(3) 0.003(3)
O9B 0.019(4) 0.024(4) 0.020(4) -0.006(3) 0.007(3) -0.003(3)
O10B 0.078(5) 0.064(5) 0.068(5) -0.006(4) 0.006(4) 0.002(4)
O11B 0.023(4) 0.068(6) 0.054(5) -0.010(5) 0.004(3) -0.019(4)
O10C 0.058(7) 0.119(11) 0.064(7) 0.011(7) -0.008(6) -0.020(7)

loop_
_atom_type_symbol
_atom_type_description
_atom_type_scat_dispersion_real
_atom_type_scat_dispersion_imag
_atom_type_scat_source
C C 0.0015 0.0009 'International Tables Vol C Tables 4.2.6.8 and 6.1.1.4'
H H 0.0000 0.0000 'International Tables Vol C Tables 4.2.6.8 and 6.1.1.4'
N N 0.0030 0.0019 'International Tables Vol C Tables 4.2.6.8 and 6.1.1.4'
O O 0.0056 0.0036 'International Tables Vol C Tables 4.2.6.8 and 6.1.1.4'
Yb Yb -0.3157 3.7229 'International Tables Vol C Tables 4.2.6.8 and 6.1.1.4'

loop_
_geom_angle_atom_site_label_1
_geom_angle_atom_site_label_2
_geom_angle_atom_site_label_3
_geom_angle
_geom_angle_site_symmetry_1
_geom_angle_site_symmetry_3
_geom_angle_publ_flag
O9B Yb01 O1 85.7(4) . . ?
O9B Yb01 O2 83.1(4) . . ?
O1 Yb01 O2 161.66(10) . . ?
O1 Yb01 O9 94.0(2) . . ?
O2 Yb01 O9 77.0(2) . . ?
O9B Yb01 O7 70.3(3) . . ?
O1 Yb01 O7 86.39(10) . . ?
O2 Yb01 O7 76.20(10) . . ?
O9 Yb01 O7 77.9(2) . . ?
O9B Yb01 O3 151.2(4) . . ?
O1 Yb01 O3 77.10(10) . . ?
O2 Yb01 O3 118.67(9) . . ?
O9 Yb01 O3 148.8(2) . . ?
O7 Yb01 O3 130.24(9) . . ?
O9B Yb01 O6 120.8(3) . . ?
O1 Yb01 O6 75.50(10) . . ?
O2 Yb01 O6 97.98(10) . . ?
O9 Yb01 O6 130.1(2) . . ?
O7 Yb01 O6 53.24(10) . . ?
O3 Yb01 O6 77.14(9) . . ?
O9B Yb01 N4 87.8(3) . . ?
O1 Yb01 N4 129.19(9) . . ?
O2 Yb01 N4 64.87(9) . . ?
O9 Yb01 N4 77.0(2) . . ?
O7 Yb01 N4 137.35(9) . . ?
O3 Yb01 N4 85.57(8) . . ?
O6 Yb01 N4 145.79(10) . . ?
O9B Yb01 N5 75.5(4) . . ?
O1 Yb01 N5 64.21(9) . . ?
O2 Yb01 N5 126.06(9) . . ?
O9 Yb01 N5 73.0(3) . . ?
O7 Yb01 N5 136.19(10) . . ?
O3 Yb01 N5 76.26(8) . . ?
O6 Yb01 N5 135.51(10) . . ?
N4 Yb01 N5 65.37(9) . . ?
O9B Yb01 O4 151.5(4) . . ?
O1 Yb01 O4 122.50(10) . . ?
O2 Yb01 O4 68.65(9) . . ?
O9 Yb01 O4 143.4(2) . . ?
O7 Yb01 O4 104.75(10) . . ?
O3 Yb01 O4 52.47(8) . . ?
O6 Yb01 O4 68.60(9) . . ?
N4 Yb01 O4 77.42(9) . . ?
N5 Yb01 O4 118.20(9) . . ?
O9B Yb01 N3 95.7(3) . . ?
O1 Yb01 N3 80.62(9) . . ?
O2 Yb01 N3 86.09(9) . . ?
O9 Yb01 N3 104.0(2) . . ?
O7 Yb01 N3 26.44(10) . . ?
O3 Yb01 N3 103.93(9) . . ?
O6 Yb01 N3 26.81(9) . . ?
N4 Yb01 N3 150.18(9) . . ?
N5 Yb01 N3 144.08(9) . . ?
O4 Yb01 N3 86.09(9) . . ?
O9B Yb01 N006 170.4(3) . . ?
O1 Yb01 N006 98.99(10) . . ?
O2 Yb01 N006 94.32(9) . . ?
O9 Yb01 N006 159.8(2) . . ?
O7 Yb01 N006 118.14(10) . . ?
O3 Yb01 N006 26.37(8) . . ?
O6 Yb01 N006 68.62(9) . . ?
N4 Yb01 N006 82.79(9) . . ?
N5 Yb01 N006 98.90(9) . . ?
O4 Yb01 N006 26.29(8) . . ?
N3 Yb01 N006 93.36(9) . . ?
C15 O1 Yb01 124.6(2) . . ?
N006 O3 Yb01 97.81(19) . . ?
N006 O4 Yb01 93.39(19) . . ?
N3 O6 Yb01 94.7(2) . . ?
N3 O7 Yb01 96.4(2) . . ?
C15 N6 C17A 126.6(4) . . ?
C15 N6 C19 116.4(3) . . ?
C17A N6 C19 116.8(3) . . ?
C21 N2 C22 126.0(3) . . ?
C21 N2 C24 117.4(3) . . ?
C22 N2 C24 116.3(3) . . ?
O8 N3 O7 121.9(3) . . ?
O8 N3 O6 122.4(3) . . ?
O7 N3 O6 115.6(3) . . ?
O8 N3 Yb01 178.1(3) . . ?
O7 N3 Yb01 57.19(17) . . ?
O6 N3 Yb01 58.50(17) . . ?
C10 N4 C12 119.1(3) . . ?
C10 N4 Yb01 120.2(2) . . ?
C12 N4 Yb01 120.7(2) . . ?
C1 N5 C13 119.5(3) . . ?
C1 N5 Yb01 120.5(2) . . ?
C13 N5 Yb01 120.0(2) . . ?
O5 N006 O4 122.5(3) . . ?
O5 N006 O3 121.9(3) . . ?
O4 N006 O3 115.5(3) . . ?
O5 N006 Yb01 172.4(2) . . ?
O4 N006 Yb01 60.32(16) . . ?
O3 N006 Yb01 55.83(16) . . ?
C8 C9 C10 119.7(3) . . ?
N4 C10 C9 121.5(3) . . ?
N4 C10 C21 109.6(3) . . ?
C9 C10 C21 128.7(3) . . ?
N4 C12 C7 123.3(3) . . ?
N4 C12 C13 117.0(3) . . ?
C7 C12 C13 119.6(3) . . ?
N5 C13 C4 123.2(3) . . ?
N5 C13 C12 116.7(3) . . ?
C4 C13 C12 120.1(3) . . ?
O1 C15 N6 121.1(3) . . ?
O1 C15 C1 115.5(3) . . ?
N6 C15 C1 123.4(3) . . ?
O1 C15 Yb01 36.38(17) . . ?
N6 C15 Yb01 150.4(3) . . ?
C1 C15 Yb01 82.89(19) . . ?
C20 C19 N6 113.7(5) . . ?
O2 C21 N2 120.8(3) . . ?
O2 C21 C10 115.8(3) . . ?
N2 C21 C10 123.5(3) . . ?
O2 C21 Yb01 39.88(15) . . ?
N2 C21 Yb01 146.4(2) . . ?
C10 C21 Yb01 82.82(18) . . ?
N2 C22 C23 113.4(3) . . ?
N2 C24 C25 113.2(3) . . ?
C21 O2 Yb01 119.8(2) . . ?
C3 C2 C1 119.2(3) . . ?
C2 C3 C4 120.1(3) . . ?
C13 C4 C3 116.5(3) . . ?
C13 C4 C5 119.0(3) . . ?
C3 C4 C5 124.5(3) . . ?
C6 C5 C4 120.9(3) . . ?
C5 C6 C7 121.3(3) . . ?
C8 C7 C12 116.6(3) . . ?
C8 C7 C6 124.4(3) . . ?
C12 C7 C6 118.9(3) . . ?
C9 C8 C7 119.7(3) . . ?
N5 C1 C2 121.4(3) . . ?
N5 C1 C15 109.7(3) . . ?
C2 C1 C15 128.8(3) . . ?
N6 C17A C18A 111.4(4) . . ?
O10 N1 O9 152.7(10) . . ?
O10 N1 O11 115.3(8) . . ?
O9 N1 O11 91.6(8) . . ?
N1 O9 Yb01 129.6(7) . . ?
O10B N1B O9B 111.4(12) . . ?
O10B N1B O11B 115.2(11) . . ?
O9B N1B O11B 126.2(11) . . ?
N1B O9B O10B 32.8(7) . . ?
N1B O9B Yb01 139.4(10) . . ?
O10B O9B Yb01 108.0(7) . . ?
N1B O10B O9B 35.8(8) . . ?

loop_
_geom_bond_atom_site_label_1
_geom_bond_atom_site_label_2
_geom_bond_distance
_geom_bond_site_symmetry_2
_geom_bond_publ_flag
Yb01 O9B 2.251(14) . ?
Yb01 O1 2.287(3) . ?
Yb01 O2 2.321(2) . ?
Yb01 O9 2.327(9) . ?
Yb01 O7 2.366(3) . ?
Yb01 O3 2.384(2) . ?
Yb01 O6 2.393(3) . ?
Yb01 N4 2.442(3) . ?
Yb01 N5 2.471(3) . ?
Yb01 O4 2.484(3) . ?
Yb01 N3 2.797(3) . ?
Yb01 N006 2.855(3) . ?
O1 C15 1.256(4) . ?
O3 N006 1.280(4) . ?
O4 N006 1.267(4) . ?
O5 N006 1.224(4) . ?
O6 N3 1.266(4) . ?
O7 N3 1.253(4) . ?
O8 N3 1.219(4) . ?
N6 C15 1.318(5) . ?
N6 C17A 1.472(5) . ?
N6 C19 1.502(6) . ?
N2 C21 1.324(4) . ?
N2 C22 1.475(5) . ?
N2 C24 1.483(4) . ?
N4 C10 1.330(4) . ?
N4 C12 1.347(4) . ?
N5 C1 1.328(4) . ?
N5 C13 1.346(4) . ?
C9 C8 1.374(5) . ?
C9 C10 1.403(5) . ?
C10 C21 1.522(5) . ?
C12 C7 1.407(5) . ?
C12 C13 1.436(5) . ?
C13 C4 1.403(5) . ?
C15 C1 1.525(5) . ?
C19 C20 1.416(10) . ?
C21 O2 1.259(4) . ?
C22 C23 1.518(5) . ?
C24 C25 1.513(5) . ?
C2 C3 1.377(5) . ?
C2 C1 1.408(5) . ?
C3 C4 1.408(5) . ?
C4 C5 1.436(5) . ?
C5 C6 1.351(5) . ?
C6 C7 1.434(5) . ?
C7 C8 1.404(5) . ?
C17A C18A 1.517(7) . ?
N1 O10 1.113(10) . ?
N1 O9 1.182(12) . ?
N1 O11 1.354(12) . ?
N1B O10B 1.046(14) . ?
N1B O9B 1.132(17) . ?
N1B O11B 1.376(13) . ?
O9B O10B 1.800(19) . ?
